data_7058811
loop_
_publ_author_name
'Fu, Qiu-Ting'
'Yan, Xiaodong'
'Li, Tao'
'Zhang, Xin-Yue'
'He, Yue'
'Zhang, Wen-Da'
'Liu, Yong'
'Li, Yunxing'
'Gu, Zhi-Guo'

_publ_section_title
;
 Diarylethene-based conjugated polymer networks for ultrafast photochromic
 films
;
_journal_issue 39
_journal_name_full 'New Journal of Chemistry'
_journal_page_first 15797
_journal_paper_doi 10.1039/C9NJ02596K
_journal_volume 43
_journal_year 2019
_chemical_formula_moiety 'C67 H48 F6 N2 S2, 0.5(C4 H8 O)'
_chemical_formula_sum 'C69 H52 F6 N2 O0.5 S2'
_chemical_formula_weight 1095.24
_space_group_crystal_system monoclinic
_space_group_IT_number 15
_space_group_name_Hall '-C 2yc'
_space_group_name_H-M_alt 'C 1 2/c 1'
_symmetry_space_group_name_Hall '-C 2yc'
_symmetry_space_group_name_H-M 'C 1 2/c 1'
_atom_sites_solution_hydrogens geom
_audit_creation_method SHELXL-2014/7
_audit_update_record
;
2019-08-27 deposited with the CCDC.    2019-09-05 downloaded from the CCDC.
;
_cell_angle_alpha 90
_cell_angle_beta 99.622(3)
_cell_angle_gamma 90
_cell_formula_units_Z 8
_cell_length_a 39.4752(11)
_cell_length_b 9.6754(3)
_cell_length_c 28.3165(9)
_cell_measurement_reflns_used 23438
_cell_measurement_temperature 173(2)
_cell_measurement_theta_max 27.31
_cell_measurement_theta_min 2.29
_cell_volume 10663.0(6)
_computing_cell_refinement 'SAINT (Bruker, 2016)'
_computing_data_collection 'APEX3 (Bruker, 2016)'
_computing_data_reduction SAINT
_computing_molecular_graphics 'Diamond 3'
_computing_publication_material 'Diamond 3'
_computing_structure_refinement 'SHELXL-2014/7 (Sheldrick, 2014)'
_computing_structure_solution 'SHELXS-2014/7 (Sheldrick, 2014)'
_diffrn_ambient_temperature 173(2)
_diffrn_measured_fraction_theta_full 0.999
_diffrn_measured_fraction_theta_max 0.985
_diffrn_measurement_device_type 'XtaLAB AFC12 (RINC): Kappa single'
_diffrn_measurement_method '\w scans'
_diffrn_radiation_type MoK\a
_diffrn_radiation_wavelength 0.71073
_diffrn_reflns_av_R_equivalents 0.0404
_diffrn_reflns_av_unetI/netI 0.0341
_diffrn_reflns_Laue_measured_fraction_full 0.999
_diffrn_reflns_Laue_measured_fraction_max 0.985
_diffrn_reflns_limit_h_max 47
_diffrn_reflns_limit_h_min -50
_diffrn_reflns_limit_k_max 12
_diffrn_reflns_limit_k_min -12
_diffrn_reflns_limit_l_max 36
_diffrn_reflns_limit_l_min -34
_diffrn_reflns_number 53316
_diffrn_reflns_point_group_measured_fraction_full 0.999
_diffrn_reflns_point_group_measured_fraction_max 0.985
_diffrn_reflns_theta_full 25.242
_diffrn_reflns_theta_max 26.999
_diffrn_reflns_theta_min 2.260
_diffrn_source 'fine-focus sealed X-ray tube'
_exptl_absorpt_coefficient_mu 0.169
_exptl_absorpt_correction_T_max 1.00000
_exptl_absorpt_correction_T_min 0.63311
_exptl_absorpt_correction_type multi-scan
_exptl_absorpt_process_details
;
CrysAlisPro 1.171.39.28b (Rigaku Oxford Diffraction, 2015)
Empirical absorption correction using spherical harmonics,
 implemented in SCALE3 ABSPACK scaling algorithm.
;
_exptl_crystal_colour yellow
_exptl_crystal_density_diffrn 1.364
_exptl_crystal_description plate
_exptl_crystal_F_000 4560
_exptl_crystal_size_max 0.390
_exptl_crystal_size_mid 0.220
_exptl_crystal_size_min 0.100
_refine_diff_density_max 0.385
_refine_diff_density_min -0.278
_refine_diff_density_rms 0.049
_refine_ls_extinction_method none
_refine_ls_goodness_of_fit_ref 1.079
_refine_ls_hydrogen_treatment constr
_refine_ls_matrix_type full
_refine_ls_number_parameters 771
_refine_ls_number_reflns 11458
_refine_ls_number_restraints 1522
_refine_ls_restrained_S_all 1.074
_refine_ls_R_factor_all 0.0708
_refine_ls_R_factor_gt 0.0531
_refine_ls_shift/su_max 0.001
_refine_ls_shift/su_mean 0.000
_refine_ls_structure_factor_coef Fsqd
_refine_ls_weighting_details 'w=1/[\s^2^(Fo^2^)+(0.0976P)^2^+4.7854P] where P=(Fo^2^+2Fc^2^)/3'
_refine_ls_weighting_scheme calc
_refine_ls_wR_factor_gt 0.1526
_refine_ls_wR_factor_ref 0.1623
_reflns_Friedel_coverage 0.000
_reflns_number_gt 9052
_reflns_number_total 11458
_reflns_threshold_expression 'I > 2\s(I)'
_cod_data_source_file c9nj02596k2.cif
_cod_data_source_block 1_sq
_cod_depositor_comments 'Adding full bibliography for 7058810--7058811.cif.'
_cod_original_formula_sum 'C69 H52 F6 N2 O0.50 S2'
_cod_database_code 7058811
_shelx_shelxl_version_number 2014/7
_shelx_space_group_comment
;
The symmetry employed for this shelxl refinement is uniquely defined
by the following loop, which should always be used as a source of
symmetry information in preference to the above space-group names.
They are only intended as comments.
;
_shelx_estimated_absorpt_t_min 0.937
_shelx_estimated_absorpt_t_max 0.983

loop_
_space_group_symop_operation_xyz
'x, y, z'
'-x, y, -z+1/2'
'x+1/2, y+1/2, z'
'-x+1/2, y+1/2, -z+1/2'
'-x, -y, -z'
'x, -y, z-1/2'
'-x+1/2, -y+1/2, -z'
'x+1/2, -y+1/2, z-1/2'

loop_
_atom_site_label
_atom_site_type_symbol
_atom_site_fract_x
_atom_site_fract_y
_atom_site_fract_z
_atom_site_U_iso_or_equiv
_atom_site_adp_type
_atom_site_occupancy
_atom_site_site_symmetry_order
_atom_site_calc_flag
_atom_site_refinement_flags_posn
_atom_site_refinement_flags_adp
_atom_site_refinement_flags_occupancy
_atom_site_disorder_assembly
_atom_site_disorder_group
C6 C 0.03893(5) 1.2019(2) 0.20692(8) 0.0363(5) Uani 1 1 d . . . . .
C7 C 0.02907(6) 1.0792(2) 0.18529(8) 0.0410(5) Uani 1 1 d . . . . .
H7A H 0.0332 0.9922 0.2007 0.049 Uiso 1 1 calc R U . . .
C8 C 0.01187(5) 1.0951(2) 0.13695(7) 0.0325(4) Uani 1 1 d . . . . .
C9 C 0.00986(5) 1.2304(2) 0.12250(7) 0.0334(4) Uani 1 1 d . . . . .
C10 C 0.05697(5) 1.2255(2) 0.25514(8) 0.0382(5) Uani 1 1 d . . . . .
H10A H 0.0646 1.1481 0.2747 0.046 Uiso 1 1 calc R U . . .
C11 C 0.08287(5) 1.3561(2) 0.31874(7) 0.0314(4) Uani 1 1 d . . . . .
C12 C 0.11692(5) 1.3142(2) 0.32739(7) 0.0358(5) Uani 1 1 d . . . . .
H12A H 0.1273 1.2779 0.3021 0.043 Uiso 1 1 calc R U . . .
C13 C 0.13582(5) 1.3252(2) 0.37303(7) 0.0342(4) Uani 1 1 d . . . . .
H13A H 0.1593 1.2983 0.3783 0.041 Uiso 1 1 calc R U . . .
C14 C 0.12134(5) 1.37500(19) 0.41165(7) 0.0269(4) Uani 1 1 d . . . . .
C15 C 0.08801(5) 1.4249(2) 0.40133(7) 0.0310(4) Uani 1 1 d . . . . .
H15A H 0.0779 1.4658 0.4261 0.037 Uiso 1 1 calc R U . . .
C16 C 0.06907(5) 1.4163(2) 0.35537(7) 0.0352(5) Uani 1 1 d . . . . .
H16A H 0.0464 1.4524 0.3491 0.042 Uiso 1 1 calc R U . . .
C17 C 0.14330(4) 1.37241(19) 0.46237(6) 0.0255(4) Uani 1 1 d . . . . .
C18 C 0.12455(5) 1.4454(2) 0.49942(6) 0.0272(4) Uani 1 1 d . . . . .
C19 C 0.13684(5) 1.5636(2) 0.52418(8) 0.0376(5) Uani 1 1 d . . . . .
H19A H 0.1576 1.6043 0.5182 0.045 Uiso 1 1 calc R U . . .
C20 C 0.11928(6) 1.6238(3) 0.55763(9) 0.0468(6) Uani 1 1 d . . . . .
H20A H 0.1284 1.7039 0.5746 0.056 Uiso 1 1 calc R U . . .
C21 C 0.08900(6) 1.5685(3) 0.56634(8) 0.0449(5) Uani 1 1 d . . . . .
H21A H 0.0767 1.6115 0.5884 0.054 Uiso 1 1 calc R U . . .
C22 C 0.07662(6) 1.4494(3) 0.54261(8) 0.0413(5) Uani 1 1 d . . . . .
H22A H 0.0558 1.4098 0.5487 0.050 Uiso 1 1 calc R U . . .
C23 C 0.09436(5) 1.3871(2) 0.50998(7) 0.0331(4) Uani 1 1 d . . . . .
H23A H 0.0859 1.3038 0.4946 0.040 Uiso 1 1 calc R U . . .
C24 C 0.17723(5) 1.4483(2) 0.45829(6) 0.0262(4) Uani 1 1 d . . . . .
C25 C 0.20977(5) 1.3930(2) 0.47400(7) 0.0331(4) Uani 1 1 d . . . . .
H25A H 0.2120 1.3030 0.4876 0.040 Uiso 1 1 calc R U . . .
C26 C 0.23908(5) 1.4691(3) 0.46981(8) 0.0407(5) Uani 1 1 d . . . . .
H26A H 0.2611 1.4297 0.4806 0.049 Uiso 1 1 calc R U . . .
C27 C 0.23698(6) 1.5989(3) 0.45060(8) 0.0415(5) Uani 1 1 d . . . . .
H27A H 0.2572 1.6505 0.4489 0.050 Uiso 1 1 calc R U . . .
C28 C 0.20464(6) 1.6547(2) 0.43352(9) 0.0439(5) Uani 1 1 d . . . . .
H28A H 0.2027 1.7438 0.4193 0.053 Uiso 1 1 calc R U . . .
C29 C 0.17531(5) 1.5795(2) 0.43739(8) 0.0354(5) Uani 1 1 d . . . . .
H29A H 0.1534 1.6180 0.4255 0.042 Uiso 1 1 calc R U . . .
C30 C 0.14983(5) 1.2216(2) 0.48018(7) 0.0304(4) Uani 1 1 d . . . . .
C31 C 0.16403(5) 1.1986(2) 0.52828(8) 0.0371(5) Uani 1 1 d . . . . .
H31A H 0.1696 1.2753 0.5491 0.045 Uiso 1 1 calc R U . . .
C32 C 0.17002(5) 1.0660(2) 0.54604(9) 0.0443(5) Uani 1 1 d . . . . .
H32A H 0.1794 1.0524 0.5788 0.053 Uiso 1 1 calc R U . . .
C33 C 0.16242(6) 0.9538(2) 0.51638(11) 0.0512(6) Uani 1 1 d . . . . .
H33A H 0.1673 0.8630 0.5283 0.061 Uiso 1 1 calc R U . . .
C34 C 0.14775(6) 0.9736(3) 0.46942(11) 0.0547(7) Uani 1 1 d . . . . .
H34A H 0.1419 0.8959 0.4492 0.066 Uiso 1 1 calc R U . . .
C35 C 0.14138(6) 1.1062(2) 0.45110(9) 0.0421(5) Uani 1 1 d . . . . .
H35A H 0.1312 1.1182 0.4185 0.050 Uiso 1 1 calc R U . . .
C36 C -0.00385(7) 1.2915(3) 0.07453(8) 0.0482(6) Uani 1 1 d . . . . .
H36A H 0.0052 1.3853 0.0727 0.072 Uiso 1 1 calc R U . . .
H36B H -0.0290 1.2947 0.0701 0.072 Uiso 1 1 calc R U . . .
H36C H 0.0033 1.2344 0.0493 0.072 Uiso 1 1 calc R U . . .
C37 C 0.09220(5) 0.6687(2) 0.16387(7) 0.0314(4) Uani 1 1 d . . . . .
C38 C 0.05769(5) 0.6916(2) 0.15393(7) 0.0314(4) Uani 1 1 d . . . . .
H38A H 0.0413 0.6338 0.1652 0.038 Uiso 1 1 calc R U . . .
C39 C 0.04862(5) 0.8103(2) 0.12511(7) 0.0288(4) Uani 1 1 d . . . . .
C40 C 0.07707(5) 0.8768(2) 0.11373(7) 0.0328(4) Uani 1 1 d . . . . .
C41 C 0.10871(5) 0.5482(2) 0.18891(7) 0.0331(4) Uani 1 1 d . . . . .
H41A H 0.0949 0.4849 0.2029 0.040 Uiso 1 1 calc R U . . .
C42 C 0.15200(5) 0.3925(2) 0.21239(7) 0.0306(4) Uani 1 1 d . . . . .
C43 C 0.13678(5) 0.2696(2) 0.19408(7) 0.0358(5) Uani 1 1 d . . . . .
H43A H 0.1176 0.2723 0.1689 0.043 Uiso 1 1 calc R U . . .
C44 C 0.14932(5) 0.1442(2) 0.21224(8) 0.0351(5) Uani 1 1 d . . . . .
H44A H 0.1391 0.0615 0.1984 0.042 Uiso 1 1 calc R U . . .
C45 C 0.17666(5) 0.1350(2) 0.25060(7) 0.0289(4) Uani 1 1 d . . . . .
C46 C 0.19184(5) 0.2574(2) 0.26812(7) 0.0318(4) Uani 1 1 d . . . . .
H46A H 0.2106 0.2547 0.2939 0.038 Uiso 1 1 calc R U . . .
C47 C 0.18024(5) 0.3855(2) 0.24878(7) 0.0331(4) Uani 1 1 d . . . . .
H47A H 0.1917 0.4678 0.2606 0.040 Uiso 1 1 calc R U . . .
C48 C 0.19102(5) -0.0092(2) 0.26702(7) 0.0301(4) Uani 1 1 d . . . . .
C49 C 0.21807(5) -0.0050(2) 0.31335(7) 0.0330(4) Uani 1 1 d . . . . .
C50 C 0.24995(5) -0.0689(2) 0.31692(8) 0.0389(5) Uani 1 1 d . . . . .
H50A H 0.2570 -0.1048 0.2889 0.047 Uiso 1 1 calc R U . . .
C51 C 0.27173(6) -0.0812(3) 0.36082(9) 0.0496(6) Uani 1 1 d . . . . .
H51A H 0.2933 -0.1264 0.3625 0.059 Uiso 1 1 calc R U . . .
C52 C 0.26216(7) -0.0281(3) 0.40178(8) 0.0524(6) Uani 1 1 d . . . . .
H52A H 0.2771 -0.0354 0.4317 0.063 Uiso 1 1 calc R U . . .
C53 C 0.23031(7) 0.0363(3) 0.39862(8) 0.0510(6) Uani 1 1 d . . . . .
H53A H 0.2234 0.0730 0.4267 0.061 Uiso 1 1 calc R U . . .
C54 C 0.20869(6) 0.0472(2) 0.35519(8) 0.0429(5) Uani 1 1 d . . . . .
H54A H 0.1870 0.0911 0.3538 0.052 Uiso 1 1 calc R U . . .
C55 C 0.20697(5) -0.0621(2) 0.22395(7) 0.0310(4) Uani 1 1 d . . . . .
C56 C 0.19769(5) -0.1846(2) 0.20010(7) 0.0367(5) Uani 1 1 d . . . . .
H56A H 0.1813 -0.2434 0.2109 0.044 Uiso 1 1 calc R U . . .
C57 C 0.21212(7) -0.2223(3) 0.16049(8) 0.0480(6) Uani 1 1 d . . . . .
H57A H 0.2057 -0.3071 0.1446 0.058 Uiso 1 1 calc R U . . .
C58 C 0.23566(6) -0.1381(3) 0.14396(8) 0.0504(6) Uani 1 1 d . . . . .
H58A H 0.2455 -0.1645 0.1169 0.060 Uiso 1 1 calc R U . . .
C59 C 0.24493(6) -0.0148(3) 0.16711(8) 0.0449(5) Uani 1 1 d . . . . .
H59A H 0.2609 0.0447 0.1557 0.054 Uiso 1 1 calc R U . . .
C60 C 0.23106(5) 0.0214(2) 0.20658(8) 0.0398(5) Uani 1 1 d . . . . .
H60A H 0.2380 0.1056 0.2226 0.048 Uiso 1 1 calc R U . . .
C61 C 0.16285(5) -0.1061(2) 0.28058(8) 0.0362(5) Uani 1 1 d . . . . .
C62 C 0.12999(7) -0.0635(3) 0.28334(13) 0.0684(9) Uani 1 1 d . . . . .
H62A H 0.1231 0.0278 0.2738 0.082 Uiso 1 1 calc R U . . .
C63 C 0.10685(10) -0.1510(4) 0.29976(19) 0.1071(17) Uani 1 1 d . . . . .
H63A H 0.0843 -0.1194 0.3014 0.129 Uiso 1 1 calc R U . . .
C64 C 0.11627(10) -0.2844(3) 0.31380(14) 0.0818(11) Uani 1 1 d . . . . .
H64A H 0.1003 -0.3448 0.3249 0.098 Uiso 1 1 calc R U . . .
C65 C 0.14852(8) -0.3275(3) 0.31158(9) 0.0545(7) Uani 1 1 d . . . . .
H65A H 0.1552 -0.4190 0.3211 0.065 Uiso 1 1 calc R U . . .
C66 C 0.17198(6) -0.2402(2) 0.29561(8) 0.0417(5) Uani 1 1 d . . . . .
H66A H 0.1946 -0.2721 0.2949 0.050 Uiso 1 1 calc R U . . .
C67 C 0.07873(6) 1.0030(3) 0.08350(9) 0.0492(6) Uani 1 1 d . . . . .
H67A H 0.0983 0.9954 0.0665 0.074 Uiso 1 1 calc R U . . .
H67B H 0.0815 1.0852 0.1040 0.074 Uiso 1 1 calc R U . . .
H67C H 0.0575 1.0109 0.0602 0.074 Uiso 1 1 calc R U . . .
N1 N 0.06293(4) 1.34553(19) 0.27203(6) 0.0362(4) Uani 1 1 d . . . . .
N2 N 0.14057(4) 0.52380(18) 0.19289(6) 0.0333(4) Uani 1 1 d . . . . .
S1 S 0.02810(2) 1.33752(5) 0.16800(2) 0.03701(14) Uani 1 1 d . . . . .
S2 S 0.11424(2) 0.79223(6) 0.13759(2) 0.03579(14) Uani 1 1 d . . . . .
C1 C -0.00223(5) 0.9751(2) 0.10833(7) 0.0326(4) Uani 1 1 d D . . . .
C2 C 0.01291(5) 0.8514(2) 0.10668(7) 0.0297(4) Uani 1 1 d D . . . .
C3 C -0.01113(8) 0.7507(3) 0.07796(13) 0.0348(8) Uani 0.772(3) 1 d D U P A 1
C4 C -0.04654(9) 0.8215(4) 0.07251(15) 0.0464(10) Uani 0.772(3) 1 d D U P A 1
C5 C -0.03707(8) 0.9748(3) 0.07827(13) 0.0435(8) Uani 0.772(3) 1 d D U P A 1
F1 F -0.01167(7) 0.6260(2) 0.09907(12) 0.0512(8) Uani 0.772(3) 1 d D U P A 1
F2 F -0.00252(8) 0.7260(3) 0.03453(9) 0.0557(8) Uani 0.772(3) 1 d D U P A 1
F3 F -0.06301(6) 0.7819(3) 0.10763(10) 0.0639(7) Uani 0.772(3) 1 d D U P A 1
F4 F -0.06659(7) 0.7928(3) 0.03072(12) 0.0694(10) Uani 0.772(3) 1 d D U P A 1
F5 F -0.06005(5) 1.0467(3) 0.09879(13) 0.0625(8) Uani 0.772(3) 1 d D U P A 1
F6 F -0.03732(7) 1.0310(2) 0.03381(8) 0.0649(7) Uani 0.772(3) 1 d D U P A 1
C3A C -0.0129(3) 0.7462(14) 0.0823(6) 0.043(4) Uiso 0.128(3) 1 d D U P A 2
C4A C -0.0470(4) 0.8219(12) 0.0691(5) 0.046(4) Uiso 0.128(3) 1 d D U P A 2
C5A C -0.0404(3) 0.9698(14) 0.0864(5) 0.048(4) Uiso 0.128(3) 1 d D U P A 2
F1A F -0.0166(5) 0.6341(15) 0.1099(7) 0.036(4) Uiso 0.128(3) 1 d D U P A 2
F2A F -0.0026(5) 0.6905(18) 0.0424(6) 0.036(4) Uiso 0.128(3) 1 d D U P A 2
F3A F -0.0724(4) 0.7633(16) 0.0892(7) 0.063(4) Uiso 0.128(3) 1 d D U P A 2
F4A F -0.0582(5) 0.8146(19) 0.0210(5) 0.043(3) Uiso 0.128(3) 1 d D U P A 2
F5A F -0.0622(3) 1.0081(18) 0.1173(6) 0.050(4) Uiso 0.128(3) 1 d D U P A 2
F6A F -0.0491(3) 1.0579(14) 0.0485(5) 0.049(3) Uiso 0.128(3) 1 d D U P A 2
C3Z C -0.0154(3) 0.7464(13) 0.0871(5) 0.045(4) Uiso 0.101(2) 1 d D U P A 3
C4Z C -0.0460(3) 0.8296(12) 0.0627(5) 0.045(4) Uiso 0.101(2) 1 d D U P A 3
C5Z C -0.0421(3) 0.9601(14) 0.0923(5) 0.049(4) Uiso 0.101(2) 1 d D U P A 3
F1Z F -0.0244(4) 0.6651(15) 0.1230(5) 0.056(4) Uiso 0.101(2) 1 d D U P A 3
F2Z F -0.0051(4) 0.6542(15) 0.0567(6) 0.056(4) Uiso 0.101(2) 1 d D U P A 3
F3Z F -0.0760(3) 0.7611(13) 0.0623(7) 0.046(3) Uiso 0.101(2) 1 d D U P A 3
F4Z F -0.0450(4) 0.8543(16) 0.0155(4) 0.054(3) Uiso 0.101(2) 1 d D U P A 3
F5Z F -0.0607(3) 0.9570(19) 0.1290(5) 0.061(4) Uiso 0.101(2) 1 d D U P A 3
F6Z F -0.0564(3) 1.0708(12) 0.0661(7) 0.049(3) Uiso 0.101(2) 1 d D U P A 3

loop_
_atom_site_aniso_label
_atom_site_aniso_U_11
_atom_site_aniso_U_22
_atom_site_aniso_U_33
_atom_site_aniso_U_23
_atom_site_aniso_U_13
_atom_site_aniso_U_12
C6 0.0346(10) 0.0335(11) 0.0372(11) -0.0031(9) -0.0045(8) 0.0001(9)
C7 0.0492(13) 0.0290(11) 0.0384(11) 0.0003(9) -0.0115(9) 0.0022(9)
C8 0.0324(10) 0.0281(10) 0.0339(10) -0.0033(8) -0.0034(8) 0.0032(8)
C9 0.0328(10) 0.0306(11) 0.0347(10) -0.0040(8) -0.0004(8) 0.0039(8)
C10 0.0388(11) 0.0352(12) 0.0368(11) -0.0009(9) -0.0049(9) 0.0003(9)
C11 0.0321(10) 0.0317(10) 0.0288(10) -0.0018(8) 0.0003(8) -0.0056(8)
C12 0.0369(11) 0.0398(12) 0.0309(10) -0.0108(9) 0.0060(8) -0.0013(9)
C13 0.0257(9) 0.0391(11) 0.0368(11) -0.0073(9) 0.0027(8) 0.0014(8)
C14 0.0269(9) 0.0241(9) 0.0291(9) -0.0008(7) 0.0029(7) -0.0022(7)
C15 0.0289(9) 0.0363(11) 0.0283(9) 0.0001(8) 0.0064(7) 0.0018(8)
C16 0.0272(9) 0.0449(12) 0.0325(10) 0.0019(9) 0.0022(8) 0.0027(9)
C17 0.0225(8) 0.0242(9) 0.0291(9) -0.0023(7) 0.0021(7) -0.0004(7)
C18 0.0270(9) 0.0300(10) 0.0241(9) 0.0028(7) 0.0028(7) 0.0028(8)
C19 0.0371(11) 0.0355(11) 0.0418(12) -0.0074(9) 0.0117(9) -0.0036(9)
C20 0.0576(14) 0.0388(13) 0.0466(13) -0.0137(10) 0.0167(11) -0.0010(11)
C21 0.0514(13) 0.0490(14) 0.0383(12) -0.0005(10) 0.0196(10) 0.0097(11)
C22 0.0356(11) 0.0534(14) 0.0379(11) 0.0116(10) 0.0149(9) 0.0025(10)
C23 0.0327(10) 0.0359(11) 0.0302(10) 0.0044(8) 0.0042(8) -0.0019(8)
C24 0.0265(9) 0.0286(10) 0.0234(9) -0.0052(7) 0.0040(7) -0.0015(7)
C25 0.0286(10) 0.0385(11) 0.0321(10) 0.0017(9) 0.0050(8) 0.0015(8)
C26 0.0258(10) 0.0590(15) 0.0377(11) 0.0012(10) 0.0063(8) -0.0008(10)
C27 0.0350(11) 0.0507(14) 0.0409(12) -0.0022(10) 0.0128(9) -0.0121(10)
C28 0.0456(12) 0.0366(12) 0.0507(13) 0.0037(10) 0.0118(10) -0.0095(10)
C29 0.0304(10) 0.0310(11) 0.0445(12) 0.0014(9) 0.0053(8) -0.0011(8)
C30 0.0220(9) 0.0281(10) 0.0406(11) -0.0007(8) 0.0040(7) -0.0012(7)
C31 0.0341(10) 0.0328(11) 0.0441(12) 0.0045(9) 0.0055(9) -0.0010(9)
C32 0.0316(11) 0.0458(14) 0.0546(14) 0.0178(11) 0.0044(9) 0.0013(10)
C33 0.0389(12) 0.0292(12) 0.0860(19) 0.0145(12) 0.0117(12) 0.0031(9)
C34 0.0504(14) 0.0283(12) 0.0820(19) -0.0058(12) 0.0014(13) -0.0033(10)
C35 0.0400(11) 0.0289(11) 0.0548(13) -0.0051(10) 0.0003(10) -0.0024(9)
C36 0.0652(16) 0.0375(13) 0.0374(12) 0.0040(10) -0.0045(11) 0.0034(11)
C37 0.0331(10) 0.0288(10) 0.0310(10) 0.0014(8) 0.0014(8) 0.0004(8)
C38 0.0314(10) 0.0259(10) 0.0365(10) 0.0014(8) 0.0043(8) 0.0001(8)
C39 0.0323(10) 0.0249(9) 0.0280(9) -0.0016(8) 0.0012(7) 0.0013(8)
C40 0.0314(10) 0.0283(10) 0.0362(10) 0.0015(8) -0.0021(8) 0.0003(8)
C41 0.0342(10) 0.0289(10) 0.0352(10) 0.0049(8) 0.0023(8) 0.0005(8)
C42 0.0276(9) 0.0285(10) 0.0361(10) 0.0070(8) 0.0064(8) 0.0016(8)
C43 0.0301(10) 0.0388(12) 0.0347(11) 0.0024(9) -0.0052(8) 0.0049(9)
C44 0.0340(10) 0.0276(10) 0.0416(11) -0.0022(9) -0.0002(8) -0.0010(8)
C45 0.0277(9) 0.0272(10) 0.0330(10) 0.0042(8) 0.0082(7) 0.0034(8)
C46 0.0260(9) 0.0321(10) 0.0356(10) 0.0024(8) -0.0003(8) 0.0035(8)
C47 0.0285(9) 0.0268(10) 0.0426(11) 0.0001(8) 0.0017(8) -0.0019(8)
C48 0.0307(9) 0.0264(10) 0.0335(10) 0.0018(8) 0.0057(8) 0.0022(8)
C49 0.0381(11) 0.0278(10) 0.0330(10) 0.0035(8) 0.0055(8) 0.0039(8)
C50 0.0378(11) 0.0412(12) 0.0371(11) 0.0018(9) 0.0042(9) 0.0072(9)
C51 0.0424(12) 0.0554(15) 0.0487(13) 0.0065(12) 0.0012(10) 0.0083(11)
C52 0.0623(16) 0.0553(15) 0.0351(12) 0.0053(11) -0.0053(11) 0.0010(12)
C53 0.0723(17) 0.0496(14) 0.0312(11) 0.0013(10) 0.0084(11) 0.0093(13)
C54 0.0523(13) 0.0395(12) 0.0376(12) 0.0032(10) 0.0092(10) 0.0133(10)
C55 0.0310(10) 0.0323(10) 0.0288(10) 0.0045(8) 0.0022(7) 0.0071(8)
C56 0.0381(11) 0.0368(11) 0.0332(10) 0.0003(9) 0.0001(8) 0.0026(9)
C57 0.0558(14) 0.0485(14) 0.0380(12) -0.0073(11) 0.0026(10) 0.0065(11)
C58 0.0511(14) 0.0687(17) 0.0322(11) 0.0015(11) 0.0096(10) 0.0144(13)
C59 0.0397(12) 0.0602(15) 0.0362(11) 0.0078(11) 0.0101(9) 0.0046(11)
C60 0.0365(11) 0.0439(13) 0.0391(11) 0.0038(10) 0.0067(9) 0.0021(10)
C61 0.0418(11) 0.0306(11) 0.0385(11) 0.0046(9) 0.0130(9) 0.0006(9)
C62 0.0575(16) 0.0370(14) 0.123(3) 0.0226(15) 0.0504(17) 0.0077(12)
C63 0.080(2) 0.056(2) 0.209(5) 0.037(2) 0.096(3) 0.0091(17)
C64 0.095(2) 0.0486(17) 0.121(3) 0.0165(17) 0.072(2) -0.0119(16)
C65 0.0816(19) 0.0329(12) 0.0530(15) 0.0096(11) 0.0233(13) -0.0027(12)
C66 0.0525(13) 0.0307(11) 0.0423(12) 0.0055(9) 0.0094(10) 0.0005(10)
C67 0.0397(12) 0.0462(14) 0.0605(15) 0.0224(12) 0.0050(10) -0.0010(10)
N1 0.0375(9) 0.0382(10) 0.0301(9) -0.0025(7) -0.0024(7) -0.0046(8)
N2 0.0308(8) 0.0286(9) 0.0387(9) 0.0064(7) 0.0007(7) 0.0031(7)
S1 0.0421(3) 0.0277(3) 0.0380(3) -0.0038(2) -0.0024(2) -0.0014(2)
S2 0.0277(2) 0.0346(3) 0.0429(3) 0.0077(2) -0.0003(2) -0.0008(2)
C1 0.0324(10) 0.0308(10) 0.0314(10) -0.0003(8) -0.0039(8) 0.0009(8)
C2 0.0313(10) 0.0276(10) 0.0284(9) 0.0004(8) -0.0003(7) -0.0012(8)
C3 0.0336(14) 0.0297(14) 0.0382(16) -0.0088(12) -0.0018(12) -0.0008(11)
C4 0.0311(15) 0.0433(17) 0.059(2) -0.0137(14) -0.0105(13) -0.0021(12)
C5 0.0376(15) 0.0393(16) 0.0457(18) -0.0051(14) -0.0164(14) 0.0081(13)
F1 0.0423(13) 0.0282(10) 0.079(2) -0.0041(11) -0.0004(13) -0.0102(8)
F2 0.0582(13) 0.0624(19) 0.0435(13) -0.0235(14) 0.0001(10) 0.0005(13)
F3 0.0352(10) 0.0639(14) 0.0954(18) -0.0123(13) 0.0193(12) -0.0086(9)
F4 0.0463(15) 0.0683(18) 0.0792(19) -0.0307(16) -0.0314(15) 0.0000(13)
F5 0.0304(9) 0.0546(14) 0.095(2) -0.0233(15) -0.0107(11) 0.0164(9)
F6 0.0751(15) 0.0569(13) 0.0476(12) 0.0064(10) -0.0334(11) 0.0009(11)

loop_
_atom_type_symbol
_atom_type_description
_atom_type_scat_dispersion_real
_atom_type_scat_dispersion_imag
_atom_type_scat_source
C C 0.0033 0.0016 'International Tables Vol C Tables 4.2.6.8 and 6.1.1.4'
H H 0.0000 0.0000 'International Tables Vol C Tables 4.2.6.8 and 6.1.1.4'
N N 0.0061 0.0033 'International Tables Vol C Tables 4.2.6.8 and 6.1.1.4'
O O 0.0106 0.0060 'International Tables Vol C Tables 4.2.6.8 and 6.1.1.4'
F F 0.0171 0.0103 'International Tables Vol C Tables 4.2.6.8 and 6.1.1.4'
S S 0.1246 0.1234 'International Tables Vol C Tables 4.2.6.8 and 6.1.1.4'

loop_
_geom_angle_atom_site_label_1
_geom_angle_atom_site_label_2
_geom_angle_atom_site_label_3
_geom_angle
C7 C6 C10 128.3(2)
C7 C6 S1 110.78(15)
C10 C6 S1 120.93(16)
C6 C7 C8 112.98(19)
C6 C7 H7A 123.5
C8 C7 H7A 123.5
C9 C8 C7 112.52(18)
C9 C8 C1 126.31(18)
C7 C8 C1 121.16(18)
C8 C9 C36 129.96(19)
C8 C9 S1 110.91(15)
C36 C9 S1 119.06(16)
N1 C10 C6 122.2(2)
N1 C10 H10A 118.9
C6 C10 H10A 118.9
C16 C11 C12 118.97(18)
C16 C11 N1 120.13(18)
C12 C11 N1 120.79(18)
C13 C12 C11 119.85(18)
C13 C12 H12A 120.1
C11 C12 H12A 120.1
C12 C13 C14 121.93(18)
C12 C13 H13A 119.0
C14 C13 H13A 119.0
C15 C14 C13 116.84(17)
C15 C14 C17 124.45(16)
C13 C14 C17 118.70(16)
C14 C15 C16 121.30(18)
C14 C15 H15A 119.3
C16 C15 H15A 119.3
C11 C16 C15 120.72(18)
C11 C16 H16A 119.6
C15 C16 H16A 119.6
C14 C17 C24 106.27(14)
C14 C17 C30 110.71(15)
C24 C17 C30 111.80(14)
C14 C17 C18 111.31(14)
C24 C17 C18 110.55(15)
C30 C17 C18 106.28(15)
C19 C18 C23 117.67(18)
C19 C18 C17 123.46(17)
C23 C18 C17 118.83(17)
C18 C19 C20 121.2(2)
C18 C19 H19A 119.4
C20 C19 H19A 119.4
C21 C20 C19 120.6(2)
C21 C20 H20A 119.7
C19 C20 H20A 119.7
C20 C21 C22 119.1(2)
C20 C21 H21A 120.4
C22 C21 H21A 120.4
C21 C22 C23 120.7(2)
C21 C22 H22A 119.7
C23 C22 H22A 119.7
C22 C23 C18 120.8(2)
C22 C23 H23A 119.6
C18 C23 H23A 119.6
C25 C24 C29 117.76(18)
C25 C24 C17 123.81(18)
C29 C24 C17 118.43(16)
C26 C25 C24 120.3(2)
C26 C25 H25A 119.9
C24 C25 H25A 119.9
C27 C26 C25 121.6(2)
C27 C26 H26A 119.2
C25 C26 H26A 119.2
C26 C27 C28 119.0(2)
C26 C27 H27A 120.5
C28 C27 H27A 120.5
C29 C28 C27 119.8(2)
C29 C28 H28A 120.1
C27 C28 H28A 120.1
C28 C29 C24 121.5(2)
C28 C29 H29A 119.2
C24 C29 H29A 119.2
C35 C30 C31 117.63(19)
C35 C30 C17 123.43(18)
C31 C30 C17 118.92(17)
C32 C31 C30 121.1(2)
C32 C31 H31A 119.4
C30 C31 H31A 119.4
C33 C32 C31 120.2(2)
C33 C32 H32A 119.9
C31 C32 H32A 119.9
C34 C33 C32 119.7(2)
C34 C33 H33A 120.1
C32 C33 H33A 120.1
C33 C34 C35 120.7(2)
C33 C34 H34A 119.6
C35 C34 H34A 119.6
C34 C35 C30 120.5(2)
C34 C35 H35A 119.7
C30 C35 H35A 119.7
C9 C36 H36A 109.5
C9 C36 H36B 109.5
H36A C36 H36B 109.5
C9 C36 H36C 109.5
H36A C36 H36C 109.5
H36B C36 H36C 109.5
C38 C37 C41 125.45(19)
C38 C37 S2 111.00(15)
C41 C37 S2 123.24(15)
C37 C38 C39 113.44(18)
C37 C38 H38A 123.3
C39 C38 H38A 123.3
C40 C39 C38 112.04(17)
C40 C39 C2 124.03(18)
C38 C39 C2 123.79(17)
C39 C40 C67 128.98(18)
C39 C40 S2 111.19(15)
C67 C40 S2 119.79(16)
N2 C41 C37 123.23(19)
N2 C41 H41A 118.4
C37 C41 H41A 118.4
C47 C42 C43 118.51(18)
C47 C42 N2 119.59(18)
C43 C42 N2 121.80(17)
C44 C43 C42 120.50(18)
C44 C43 H43A 119.7
C42 C43 H43A 119.7
C43 C44 C45 121.86(19)
C43 C44 H44A 119.1
C45 C44 H44A 119.1
C46 C45 C44 117.13(18)
C46 C45 C48 123.36(17)
C44 C45 C48 119.09(17)
C45 C46 C47 121.62(18)
C45 C46 H46A 119.2
C47 C46 H46A 119.2
C42 C47 C46 120.25(18)
C42 C47 H47A 119.9
C46 C47 H47A 119.9
C49 C48 C45 113.42(16)
C49 C48 C55 111.23(15)
C45 C48 C55 103.76(15)
C49 C48 C61 103.15(16)
C45 C48 C61 112.18(16)
C55 C48 C61 113.42(17)
C50 C49 C54 117.71(19)
C50 C49 C48 122.54(18)
C54 C49 C48 119.11(18)
C49 C50 C51 121.3(2)
C49 C50 H50A 119.4
C51 C50 H50A 119.4
C52 C51 C50 120.3(2)
C52 C51 H51A 119.9
C50 C51 H51A 119.9
C51 C52 C53 119.0(2)
C51 C52 H52A 120.5
C53 C52 H52A 120.5
C54 C53 C52 120.6(2)
C54 C53 H53A 119.7
C52 C53 H53A 119.7
C53 C54 C49 121.2(2)
C53 C54 H54A 119.4
C49 C54 H54A 119.4
C56 C55 C60 117.62(19)
C56 C55 C48 123.92(18)
C60 C55 C48 118.40(18)
C55 C56 C57 120.6(2)
C55 C56 H56A 119.7
C57 C56 H56A 119.7
C58 C57 C56 120.7(2)
C58 C57 H57A 119.6
C56 C57 H57A 119.6
C57 C58 C59 119.4(2)
C57 C58 H58A 120.3
C59 C58 H58A 120.3
C60 C59 C58 119.9(2)
C60 C59 H59A 120.1
C58 C59 H59A 120.1
C59 C60 C55 121.8(2)
C59 C60 H60A 119.1
C55 C60 H60A 119.1
C62 C61 C66 117.4(2)
C62 C61 C48 123.7(2)
C66 C61 C48 118.60(19)
C61 C62 C63 121.2(3)
C61 C62 H62A 119.4
C63 C62 H62A 119.4
C62 C63 C64 120.5(3)
C62 C63 H63A 119.7
C64 C63 H63A 119.7
C65 C64 C63 119.0(3)
C65 C64 H64A 120.5
C63 C64 H64A 120.5
C64 C65 C66 120.9(2)
C64 C65 H65A 119.5
C66 C65 H65A 119.5
C65 C66 C61 121.0(2)
C65 C66 H66A 119.5
C61 C66 H66A 119.5
C40 C67 H67A 109.5
C40 C67 H67B 109.5
H67A C67 H67B 109.5
C40 C67 H67C 109.5
H67A C67 H67C 109.5
H67B C67 H67C 109.5
C10 N1 C11 117.17(18)
C41 N2 C42 116.44(17)
C9 S1 C6 92.79(10)
C40 S2 C37 92.33(10)
C2 C1 C8 126.41(17)
C2 C1 C5 110.6(2)
C8 C1 C5 122.9(2)
C2 C1 C5A 111.7(5)
C8 C1 C5A 120.4(5)
C2 C1 C5Z 109.7(5)
C8 C1 C5Z 120.0(5)
C1 C2 C39 129.30(18)
C1 C2 C3 110.66(19)
C39 C2 C3 119.84(19)
C1 C2 C3A 110.1(5)
C39 C2 C3A 120.6(5)
C1 C2 C3Z 107.5(5)
C39 C2 C3Z 122.8(5)
F1 C3 F2 105.7(3)
F1 C3 C2 113.3(3)
F2 C3 C2 112.0(3)
F1 C3 C4 111.2(3)
F2 C3 C4 110.4(3)
C2 C3 C4 104.3(2)
F3 C4 F4 108.1(3)
F3 C4 C5 109.9(3)
F4 C4 C5 113.1(3)
F3 C4 C3 110.2(3)
F4 C4 C3 112.9(3)
C5 C4 C3 102.6(3)
F5 C5 F6 106.8(3)
F5 C5 C1 112.1(3)
F6 C5 C1 112.8(3)
F5 C5 C4 112.1(3)
F6 C5 C4 108.8(3)
C1 C5 C4 104.4(2)
F1A C3A F2A 103.5(11)
F1A C3A C2 113.6(11)
F2A C3A C2 111.6(11)
F1A C3A C4A 110.4(11)
F2A C3A C4A 111.0(11)
C2 C3A C4A 106.7(9)
F3A C4A F4A 104.9(11)
F3A C4A C5A 110.9(10)
F4A C4A C5A 112.4(10)
F3A C4A C3A 112.4(10)
F4A C4A C3A 110.3(10)
C5A C4A C3A 106.1(11)
F6A C5A F5A 103.3(10)
F6A C5A C4A 109.0(10)
F5A C5A C4A 111.6(10)
F6A C5A C1 113.4(10)
F5A C5A C1 114.2(10)
C4A C5A C1 105.5(9)
F2Z C3Z F1Z 103.7(11)
F2Z C3Z C4Z 111.3(10)
F1Z C3Z C4Z 110.6(10)
F2Z C3Z C2 112.8(10)
F1Z C3Z C2 111.8(9)
C4Z C3Z C2 106.7(9)
F3Z C4Z F4Z 104.3(11)
F3Z C4Z C5Z 115.0(10)
F4Z C4Z C5Z 112.4(9)
F3Z C4Z C3Z 111.9(9)
F4Z C4Z C3Z 112.7(9)
C5Z C4Z C3Z 101.0(10)
F6Z C5Z F5Z 101.7(10)
F6Z C5Z C4Z 111.0(10)
F5Z C5Z C4Z 112.6(10)
F6Z C5Z C1 112.7(10)
F5Z C5Z C1 115.0(10)
C4Z C5Z C1 104.1(8)

loop_
_geom_bond_atom_site_label_1
_geom_bond_atom_site_label_2
_geom_bond_distance
C6 C7 1.363(3)
C6 C10 1.449(3)
C6 S1 1.721(2)
C7 C8 1.431(3)
C7 H7A 0.9500
C8 C9 1.370(3)
C8 C1 1.471(3)
C9 C36 1.497(3)
C9 S1 1.715(2)
C10 N1 1.263(3)
C10 H10A 0.9500
C11 C16 1.379(3)
C11 C12 1.386(3)
C11 N1 1.425(2)
C12 C13 1.384(3)
C12 H12A 0.9500
C13 C14 1.401(3)
C13 H13A 0.9500
C14 C15 1.386(3)
C14 C17 1.549(2)
C15 C16 1.391(3)
C15 H15A 0.9500
C16 H16A 0.9500
C17 C24 1.549(2)
C17 C30 1.551(3)
C17 C18 1.551(3)
C18 C19 1.387(3)
C18 C23 1.395(3)
C19 C20 1.391(3)
C19 H19A 0.9500
C20 C21 1.369(3)
C20 H20A 0.9500
C21 C22 1.381(3)
C21 H21A 0.9500
C22 C23 1.387(3)
C22 H22A 0.9500
C23 H23A 0.9500
C24 C25 1.394(3)
C24 C29 1.397(3)
C25 C26 1.393(3)
C25 H25A 0.9500
C26 C27 1.366(3)
C26 H26A 0.9500
C27 C28 1.396(3)
C27 H27A 0.9500
C28 C29 1.387(3)
C28 H28A 0.9500
C29 H29A 0.9500
C30 C35 1.395(3)
C30 C31 1.401(3)
C31 C32 1.384(3)
C31 H31A 0.9500
C32 C33 1.374(4)
C32 H32A 0.9500
C33 C34 1.372(4)
C33 H33A 0.9500
C34 C35 1.391(3)
C34 H34A 0.9500
C35 H35A 0.9500
C36 H36A 0.9800
C36 H36B 0.9800
C36 H36C 0.9800
C37 C38 1.362(3)
C37 C41 1.460(3)
C37 S2 1.720(2)
C38 C39 1.419(3)
C38 H38A 0.9500
C39 C40 1.379(3)
C39 C2 1.474(3)
C40 C67 1.499(3)
C40 S2 1.717(2)
C41 N2 1.266(3)
C41 H41A 0.9500
C42 C47 1.387(3)
C42 C43 1.393(3)
C42 N2 1.428(3)
C43 C44 1.377(3)
C43 H43A 0.9500
C44 C45 1.400(3)
C44 H44A 0.9500
C45 C46 1.382(3)
C45 C48 1.547(3)
C46 C47 1.400(3)
C46 H46A 0.9500
C47 H47A 0.9500
C48 C49 1.547(3)
C48 C55 1.550(3)
C48 C61 1.551(3)
C49 C50 1.391(3)
C49 C54 1.394(3)
C50 C51 1.393(3)
C50 H50A 0.9500
C51 C52 1.378(4)
C51 H51A 0.9500
C52 C53 1.393(4)
C52 H52A 0.9500
C53 C54 1.379(3)
C53 H53A 0.9500
C54 H54A 0.9500
C55 C56 1.383(3)
C55 C60 1.398(3)
C56 C57 1.389(3)
C56 H56A 0.9500
C57 C58 1.376(4)
C57 H57A 0.9500
C58 C59 1.380(4)
C58 H58A 0.9500
C59 C60 1.370(3)
C59 H59A 0.9500
C60 H60A 0.9500
C61 C62 1.375(3)
C61 C66 1.394(3)
C62 C63 1.382(4)
C62 H62A 0.9500
C63 C64 1.383(5)
C63 H63A 0.9500
C64 C65 1.351(4)
C64 H64A 0.9500
C65 C66 1.384(3)
C65 H65A 0.9500
C66 H66A 0.9500
C67 H67A 0.9800
C67 H67B 0.9800
C67 H67C 0.9800
C1 C2 1.342(3)
C1 C5 1.492(3)
C1 C5A 1.531(12)
C1 C5Z 1.570(12)
C2 C3 1.501(3)
C2 C3A 1.522(12)
C2 C3Z 1.543(12)
C3 F1 1.348(4)
C3 F2 1.351(4)
C3 C4 1.541(4)
C4 F3 1.332(5)
C4 F4 1.338(4)
C4 C5 1.531(4)
C5 F5 1.349(4)
C5 F6 1.370(4)
C3A F1A 1.360(12)
C3A F2A 1.371(12)
C3A C4A 1.522(12)
C4A F3A 1.357(12)
C4A F4A 1.361(12)
C4A C5A 1.520(12)
C5A F6A 1.371(12)
C5A F5A 1.377(12)
C3Z F2Z 1.348(12)
C3Z F1Z 1.379(12)
C3Z C4Z 1.520(12)
C4Z F3Z 1.355(12)
C4Z F4Z 1.365(12)
C4Z C5Z 1.509(12)
C5Z F6Z 1.369(12)
C5Z F5Z 1.370(12)
